data_2107276
loop_
_publ_author_name
'Granifo, Juan'
'Westermeyer, Marleen'
'Riquelme, Maricel'
'Gavi\~no, Rub\'en'
'Su\'arez, Sebasti\'an'
'Halac, Emilia B.'
'Baggio, Ricardo'

_publ_section_title
;
 A temperature-induced order--disorder phase transition in a 4-substituted
 4,2':6',4''-terpyridine
;
_journal_coeditor_code EB5043
_journal_issue 6
_journal_name_full 'Acta Crystallographica Section B'
_journal_page_first 805
_journal_page_last 813
_journal_paper_doi 10.1107/S205252061501937X
_journal_volume 71
_journal_year 2015
_chemical_formula_moiety 'C24 H16 N4'
_chemical_formula_sum 'C24 H16 N4'
_chemical_formula_weight 360.41
_space_group_crystal_system monoclinic
_space_group_IT_number 14
_space_group_name_Hall '-P 2yn'
_space_group_name_H-M_alt 'P 1 21/n 1'
_symmetry_space_group_name_Hall '-P 2yn'
_symmetry_space_group_name_H-M 'P 1 21/n 1'
_atom_sites_solution_hydrogens geom
_audit_creation_method SHELXL-2014/6
_cell_angle_alpha 90
_cell_angle_beta 106.303(2)
_cell_angle_gamma 90
_cell_formula_units_Z 8
_cell_length_a 24.0305(5)
_cell_length_b 10.4656(2)
_cell_length_c 15.0315(4)
_cell_measurement_reflns_used 3944
_cell_measurement_temperature 220(2)
_cell_measurement_theta_max 26.9221
_cell_measurement_theta_min 4.2100
_cell_volume 3628.32(15)
_computing_cell_refinement 'CrysAlisPro '
_computing_data_collection 'CrysAlisPro (Oxford Diffraction, 2009)'
_computing_data_reduction 'CrysAlisPro '
_computing_molecular_graphics 'XP in SHELXTL (Sheldrick, 2008)'
_computing_publication_material 'SHELXL-2014/6, PLATON (Spek, 2009)'
_computing_structure_refinement 'SHELXL-2014/6 (Sheldrick, 2015)'
_computing_structure_solution 'SHELXS (Sheldrick, 2008)'
_diffrn_ambient_temperature 220(2)
_diffrn_measured_fraction_theta_full 0.997
_diffrn_measured_fraction_theta_max 0.997
_diffrn_measurement_device_type 'Oxford Diffraction Gemini CCD S Ultra'
_diffrn_measurement_method '\w scans, thick slices'
_diffrn_radiation_monochromator graphite
_diffrn_radiation_source 'fine-focus sealed tube'
_diffrn_radiation_type MoK\a
_diffrn_radiation_wavelength 0.71073
_diffrn_reflns_av_R_equivalents 0.0575
_diffrn_reflns_limit_h_max 30
_diffrn_reflns_limit_h_min -29
_diffrn_reflns_limit_k_max 13
_diffrn_reflns_limit_k_min -13
_diffrn_reflns_limit_l_max 18
_diffrn_reflns_limit_l_min -18
_diffrn_reflns_number 43182
_diffrn_reflns_theta_full 25.242
_diffrn_reflns_theta_max 26.372
_diffrn_reflns_theta_min 3.735
_exptl_absorpt_coefficient_mu 0.081
_exptl_absorpt_correction_type multi-scan
_exptl_absorpt_process_details 'CrysAlisPro, Oxford Diffraction (2009) '
_exptl_crystal_colour colourless
_exptl_crystal_density_diffrn 1.330
_exptl_crystal_description plate
_exptl_crystal_F_000 1504
_exptl_crystal_size_max 0.28
_exptl_crystal_size_mid 0.20
_exptl_crystal_size_min 0.10
_refine_diff_density_max 0.184
_refine_diff_density_min -0.181
_refine_ls_goodness_of_fit_ref 1.015
_refine_ls_hydrogen_treatment constr
_refine_ls_matrix_type full
_refine_ls_number_parameters 506
_refine_ls_number_reflns 7397
_refine_ls_number_restraints 0
_refine_ls_restrained_S_all 1.015
_refine_ls_R_factor_all 0.0840
_refine_ls_R_factor_gt 0.0488
_refine_ls_shift/su_max 0.000
_refine_ls_shift/su_mean 0.000
_refine_ls_structure_factor_coef Fsqd
_refine_ls_weighting_details 'w=1/[\s^2^(Fo^2^)+(0.0685P)^2^] where P=(Fo^2^+2Fc^2^)/3'
_refine_ls_weighting_scheme calc
_refine_ls_wR_factor_gt 0.1160
_refine_ls_wR_factor_ref 0.1350
_reflns_number_gt 4918
_reflns_number_total 7397
_reflns_threshold_expression 'I > 2\s(I)'
_cod_data_source_file eb5043sup1.cif
_cod_data_source_block 220
_cod_database_code 2107276
_shelx_space_group_comment
;
The symmetry employed for this shelxl refinement is uniquely defined
by the following loop, which should always be used as a source of
symmetry information in preference to the above space-group names.
They are only intended as comments.
;
_shelxl_version_number 2014/6

loop_
_space_group_symop_operation_xyz
'x, y, z'
'-x+1/2, y+1/2, -z+1/2'
'-x, -y, -z'
'x-1/2, -y-1/2, z-1/2'

loop_
_atom_site_type_symbol
_atom_site_label
_atom_site_fract_x
_atom_site_fract_y
_atom_site_fract_z
_atom_site_U_iso_or_equiv
_atom_site_adp_type
_atom_site_calc_flag
_atom_site_occupancy
N N1A 0.19058(7) -0.17106(13) 0.35852(12) 0.0429(4) Uani d 1
N N2A 0.23894(6) 0.29403(12) 0.36421(9) 0.0294(3) Uani d 1
N N3A 0.40719(7) 0.59122(14) 0.49758(11) 0.0467(4) Uani d 1
N N4A 0.00763(6) 0.63769(15) 0.23531(11) 0.0447(4) Uani d 1
C C1A 0.22783(8) 0.03767(16) 0.40821(13) 0.0383(4) Uani d 1
H H1A 0.2550 0.0866 0.4509 0.046 Uiso calc 1
C C2A 0.22715(8) -0.09332(16) 0.41746(14) 0.0448(5) Uani d 1
H H2A 0.2539 -0.1299 0.4681 0.054 Uiso calc 1
C C3A 0.15164(8) -0.11402(16) 0.28954(13) 0.0406(5) Uani d 1
H H3A 0.1250 -0.1656 0.2482 0.049 Uiso calc 1
C C4A 0.14785(8) 0.01678(15) 0.27472(13) 0.0354(4) Uani d 1
H H4A 0.1191 0.0508 0.2255 0.042 Uiso calc 1
C C5A 0.18755(7) 0.09617(14) 0.33437(12) 0.0295(4) Uani d 1
C C6A 0.18837(7) 0.23729(14) 0.32244(11) 0.0276(4) Uani d 1
C C7A 0.13944(7) 0.30580(15) 0.27498(11) 0.0305(4) Uani d 1
H H7A 0.1050 0.2635 0.2466 0.037 Uiso calc 1
C C8A 0.14262(7) 0.43800(15) 0.27053(11) 0.0288(4) Uani d 1
C C9A 0.19509(7) 0.49625(15) 0.31360(12) 0.0335(4) Uani d 1
H H9A 0.1987 0.5846 0.3114 0.040 Uiso calc 1
C C10A 0.24219(7) 0.42179(15) 0.36002(11) 0.0287(4) Uani d 1
C C11A 0.29908(7) 0.47982(15) 0.40907(11) 0.0293(4) Uani d 1
C C12A 0.30520(8) 0.61018(15) 0.42528(13) 0.0395(5) Uani d 1
H H12A 0.2732 0.6637 0.4066 0.047 Uiso calc 1
C C13A 0.35883(8) 0.65996(17) 0.46914(14) 0.0467(5) Uani d 1
H H13A 0.3615 0.7476 0.4796 0.056 Uiso calc 1
C C14A 0.40057(8) 0.46605(17) 0.48205(14) 0.0463(5) Uani d 1
H H14A 0.4334 0.4149 0.5009 0.056 Uiso calc 1
C C15A 0.34885(7) 0.40695(16) 0.44029(12) 0.0375(4) Uani d 1
H H15A 0.3472 0.3187 0.4330 0.045 Uiso calc 1
C C16A 0.09154(7) 0.51847(14) 0.22335(12) 0.0296(4) Uani d 1
C C17A 0.05369(8) 0.55825(17) 0.27032(13) 0.0410(5) Uani d 1
H H17A 0.0597 0.5291 0.3307 0.049 Uiso calc 1
C C18A -0.00127(8) 0.67431(16) 0.14919(13) 0.0386(4) Uani d 1
H H18A -0.0324 0.7285 0.1243 0.046 Uiso calc 1
C C19A 0.03327(7) 0.63711(14) 0.09128(12) 0.0303(4) Uani d 1
C C20A 0.02039(8) 0.67514(15) -0.00261(13) 0.0368(4) Uani d 1
H H20A -0.0118 0.7260 -0.0283 0.044 Uiso calc 1
C C21A 0.05507(8) 0.63740(17) -0.05543(13) 0.0438(5) Uani d 1
H H21A 0.0463 0.6619 -0.1173 0.053 Uiso calc 1
C C22A 0.10423(8) 0.56136(18) -0.01666(13) 0.0437(5) Uani d 1
H H22A 0.1280 0.5370 -0.0530 0.052 Uiso calc 1
C C23A 0.11740(8) 0.52299(15) 0.07364(13) 0.0354(4) Uani d 1
H H23A 0.1501 0.4730 0.0983 0.042 Uiso calc 1
C C24A 0.08189(7) 0.55832(14) 0.12990(11) 0.0281(4) Uani d 1
N N1B 0.67950(7) -0.17189(13) 0.29290(11) 0.0440(4) Uani d 1
N N2B 0.71755(6) 0.29450(12) 0.35139(9) 0.0288(3) Uani d 1
N N3B 0.88503(7) 0.58812(15) 0.49548(11) 0.0456(4) Uani d 1
N N4B 0.48598(7) 0.64329(15) 0.22815(11) 0.0478(4) Uani d 1
C C1B 0.72375(8) 0.03412(15) 0.32744(13) 0.0385(4) Uani d 1
H H1B 0.7577 0.0806 0.3507 0.046 Uiso calc 1
C C2B 0.72561(8) -0.09710(16) 0.32394(14) 0.0446(5) Uani d 1
H H2B 0.7617 -0.1363 0.3448 0.054 Uiso calc 1
C C3B 0.62927(8) -0.11098(16) 0.26073(13) 0.0405(5) Uani d 1
H H3B 0.5962 -0.1602 0.2369 0.049 Uiso calc 1
C C4B 0.62264(8) 0.02051(15) 0.26015(12) 0.0344(4) Uani d 1
H H4B 0.5863 0.0572 0.2360 0.041 Uiso calc 1
C C5B 0.67095(7) 0.09673(14) 0.29607(11) 0.0280(4) Uani d 1
C C6B 0.66826(7) 0.23839(14) 0.30195(11) 0.0272(4) Uani d 1
C C7B 0.61870(7) 0.30870(15) 0.25863(12) 0.0308(4) Uani d 1
H H7B 0.5849 0.2675 0.2256 0.037 Uiso calc 1
C C8B 0.62053(7) 0.44069(15) 0.26548(11) 0.0286(4) Uani d 1
C C9B 0.67168(7) 0.49810(15) 0.31547(12) 0.0315(4) Uani d 1
H H9B 0.6742 0.5866 0.3207 0.038 Uiso calc 1
C C10B 0.71926(7) 0.42229(15) 0.35780(11) 0.0284(4) Uani d 1
C C11B 0.77599(7) 0.47908(15) 0.40870(11) 0.0292(4) Uani d 1
C C12B 0.78235(7) 0.60767(15) 0.43040(13) 0.0380(4) Uani d 1
H H12B 0.7501 0.6609 0.4165 0.046 Uiso calc 1
C C13B 0.83643(8) 0.65688(17) 0.47251(13) 0.0417(5) Uani d 1
H H13B 0.8392 0.7438 0.4858 0.050 Uiso calc 1
C C14B 0.87813(8) 0.46408(18) 0.47542(14) 0.0494(5) Uani d 1
H H14B 0.9111 0.4129 0.4907 0.059 Uiso calc 1
C C15B 0.82597(8) 0.40611(16) 0.43388(13) 0.0396(5) Uani d 1
H H15B 0.8243 0.3186 0.4228 0.048 Uiso calc 1
C C16B 0.57023(7) 0.52386(14) 0.21842(12) 0.0301(4) Uani d 1
C C17B 0.53079(8) 0.56071(17) 0.26339(13) 0.0420(5) Uani d 1
H H17B 0.5347 0.5272 0.3221 0.050 Uiso calc 1
C C18B 0.48081(8) 0.68748(17) 0.14449(14) 0.0423(5) Uani d 1
H H18B 0.4508 0.7447 0.1198 0.051 Uiso calc 1
C C19B 0.51731(7) 0.65467(15) 0.08922(12) 0.0334(4) Uani d 1
C C20B 0.50860(8) 0.70135(16) -0.00185(13) 0.0426(5) Uani d 1
H H20B 0.4781 0.7571 -0.0270 0.051 Uiso calc 1
C C21B 0.54433(9) 0.66563(18) -0.05296(14) 0.0496(5) Uani d 1
H H21B 0.5379 0.6957 -0.1132 0.059 Uiso calc 1
C C22B 0.59106(9) 0.58307(19) -0.01482(14) 0.0483(5) Uani d 1
H H22B 0.6155 0.5593 -0.0502 0.058 Uiso calc 1
C C23B 0.60111(8) 0.53740(16) 0.07301(13) 0.0385(4) Uani d 1
H H23B 0.6326 0.4837 0.0973 0.046 Uiso calc 1
C C24B 0.56412(7) 0.57090(14) 0.12752(12) 0.0299(4) Uani d 1

loop_
_atom_site_aniso_label
_atom_site_aniso_U_11
_atom_site_aniso_U_22
_atom_site_aniso_U_33
_atom_site_aniso_U_12
_atom_site_aniso_U_13
_atom_site_aniso_U_23
N1A 0.0471(10) 0.0243(8) 0.0568(11) 0.0011(7) 0.0136(9) 0.0002(7)
N2A 0.0294(8) 0.0237(7) 0.0338(8) -0.0009(6) 0.0067(6) -0.0006(6)
N3A 0.0357(10) 0.0331(9) 0.0611(11) -0.0050(7) -0.0032(8) -0.0023(7)
N4A 0.0321(9) 0.0538(10) 0.0466(10) 0.0134(7) 0.0087(8) 0.0008(8)
C1A 0.0334(10) 0.0277(10) 0.0500(12) 0.0017(8) 0.0052(9) -0.0016(8)
C2A 0.0420(12) 0.0287(10) 0.0588(13) 0.0064(8) 0.0063(10) 0.0039(9)
C3A 0.0485(12) 0.0286(10) 0.0450(12) -0.0074(8) 0.0136(10) -0.0059(8)
C4A 0.0394(11) 0.0284(9) 0.0370(11) -0.0017(8) 0.0083(9) -0.0012(8)
C5A 0.0274(9) 0.0242(9) 0.0385(10) -0.0004(7) 0.0119(8) -0.0004(7)
C6A 0.0268(9) 0.0235(8) 0.0319(9) -0.0006(7) 0.0073(7) -0.0021(7)
C7A 0.0268(10) 0.0281(9) 0.0350(10) -0.0036(7) 0.0061(8) -0.0025(7)
C8A 0.0274(10) 0.0267(9) 0.0314(9) 0.0020(7) 0.0067(7) 0.0016(7)
C9A 0.0324(10) 0.0214(9) 0.0441(11) -0.0005(7) 0.0066(8) 0.0027(7)
C10A 0.0298(10) 0.0229(8) 0.0323(10) -0.0005(7) 0.0071(8) 0.0005(7)
C11A 0.0295(10) 0.0252(9) 0.0317(10) -0.0010(7) 0.0062(8) 0.0015(7)
C12A 0.0316(11) 0.0257(9) 0.0549(12) 0.0019(7) 0.0017(9) -0.0005(8)
C13A 0.0407(12) 0.0253(10) 0.0652(14) -0.0048(8) 0.0000(10) -0.0035(9)
C14A 0.0341(11) 0.0337(11) 0.0602(14) 0.0053(8) -0.0048(10) -0.0005(9)
C15A 0.0359(11) 0.0235(9) 0.0454(11) 0.0011(8) -0.0011(9) 0.0011(8)
C16A 0.0251(9) 0.0221(8) 0.0386(10) -0.0006(7) 0.0039(8) 0.0001(7)
C17A 0.0365(11) 0.0472(11) 0.0382(11) 0.0092(9) 0.0088(9) 0.0058(9)
C18A 0.0287(10) 0.0351(10) 0.0467(12) 0.0072(8) 0.0023(9) 0.0000(8)
C19A 0.0267(9) 0.0207(8) 0.0392(10) -0.0020(7) 0.0021(8) -0.0005(7)
C20A 0.0320(10) 0.0281(9) 0.0429(11) -0.0017(7) -0.0018(8) 0.0038(8)
C21A 0.0502(13) 0.0425(11) 0.0345(11) -0.0053(9) 0.0048(9) 0.0044(9)
C22A 0.0448(12) 0.0457(11) 0.0420(12) -0.0009(9) 0.0145(10) -0.0036(9)
C23A 0.0309(10) 0.0316(9) 0.0416(11) 0.0032(7) 0.0069(8) -0.0001(8)
C24A 0.0249(9) 0.0181(8) 0.0377(10) -0.0028(6) 0.0029(8) -0.0010(7)
N1B 0.0496(11) 0.0251(8) 0.0561(11) -0.0003(7) 0.0129(9) 0.0015(7)
N2B 0.0278(8) 0.0240(7) 0.0324(8) -0.0003(6) 0.0050(6) 0.0025(6)
N3B 0.0341(10) 0.0445(10) 0.0501(10) -0.0050(7) -0.0015(8) -0.0064(8)
N4B 0.0359(10) 0.0570(10) 0.0477(11) 0.0186(8) 0.0073(8) 0.0019(8)
C1B 0.0337(11) 0.0281(10) 0.0502(12) 0.0007(8) 0.0058(9) 0.0012(8)
C2B 0.0429(12) 0.0298(10) 0.0583(13) 0.0060(8) 0.0095(10) 0.0060(9)
C3B 0.0439(12) 0.0292(10) 0.0476(12) -0.0086(8) 0.0114(9) -0.0045(8)
C4B 0.0336(10) 0.0289(9) 0.0390(11) 0.0007(7) 0.0075(8) -0.0018(8)
C5B 0.0325(10) 0.0234(9) 0.0277(9) 0.0002(7) 0.0079(7) 0.0030(7)
C6B 0.0280(9) 0.0245(9) 0.0286(9) 0.0000(7) 0.0074(7) 0.0027(7)
C7B 0.0278(10) 0.0257(9) 0.0357(10) -0.0023(7) 0.0035(8) 0.0014(7)
C8B 0.0254(9) 0.0274(9) 0.0318(10) 0.0019(7) 0.0062(7) 0.0035(7)
C9B 0.0313(10) 0.0209(8) 0.0397(11) 0.0017(7) 0.0057(8) 0.0026(7)
C10B 0.0286(10) 0.0238(9) 0.0315(9) 0.0002(7) 0.0060(7) 0.0019(7)
C11B 0.0281(10) 0.0264(9) 0.0299(9) -0.0009(7) 0.0029(8) 0.0024(7)
C12B 0.0318(11) 0.0268(10) 0.0483(12) 0.0003(7) -0.0006(9) 0.0018(8)
C13B 0.0410(12) 0.0305(10) 0.0471(12) -0.0060(8) 0.0017(9) -0.0016(8)
C14B 0.0330(11) 0.0457(12) 0.0588(14) 0.0069(9) -0.0049(10) -0.0095(10)
C15B 0.0337(11) 0.0296(10) 0.0483(12) 0.0015(8) -0.0002(9) -0.0057(8)
C16B 0.0232(9) 0.0243(9) 0.0388(10) 0.0016(7) 0.0019(8) -0.0011(7)
C17B 0.0366(11) 0.0483(11) 0.0393(11) 0.0126(9) 0.0079(9) 0.0078(9)
C18B 0.0301(11) 0.0405(11) 0.0498(13) 0.0114(8) 0.0005(9) 0.0021(9)
C19B 0.0269(10) 0.0242(9) 0.0426(11) -0.0016(7) -0.0011(8) 0.0016(8)
C20B 0.0376(12) 0.0339(10) 0.0459(12) -0.0034(8) -0.0051(9) 0.0090(9)
C21B 0.0511(13) 0.0496(12) 0.0419(12) -0.0146(10) 0.0031(10) 0.0101(10)
C22B 0.0441(13) 0.0546(13) 0.0486(13) -0.0076(10) 0.0171(10) 0.0030(10)
C23B 0.0303(10) 0.0367(10) 0.0471(12) -0.0005(8) 0.0087(9) 0.0007(9)
C24B 0.0256(9) 0.0219(8) 0.0385(10) -0.0046(7) 0.0031(8) -0.0008(7)

loop_
_atom_type_symbol
_atom_type_description
_atom_type_scat_dispersion_real
_atom_type_scat_dispersion_imag
_atom_type_scat_source
C C 0.0033 0.0016 'International Tables Vol C Tables 4.2.6.8 and 6.1.1.4'
H H 0.0000 0.0000 'International Tables Vol C Tables 4.2.6.8 and 6.1.1.4'
N N 0.0061 0.0033 'International Tables Vol C Tables 4.2.6.8 and 6.1.1.4'

loop_
_geom_angle_atom_site_label_1
_geom_angle_atom_site_label_2
_geom_angle_atom_site_label_3
_geom_angle
C3A N1A C2A 115.63(15)
C6A N2A C10A 118.47(13)
C14A N3A C13A 115.13(15)
C18A N4A C17A 116.68(15)
C2A C1A C5A 119.49(17)
C2A C1A H1A 120.3
C5A C1A H1A 120.3
N1A C2A C1A 124.30(18)
N1A C2A H2A 117.9
C1A C2A H2A 117.9
N1A C3A C4A 124.74(17)
N1A C3A H3A 117.6
C4A C3A H3A 117.6
C5A C4A C3A 119.04(17)
C5A C4A H4A 120.5
C3A C4A H4A 120.5
C4A C5A C1A 116.73(15)
C4A C5A C6A 123.11(15)
C1A C5A C6A 120.16(15)
N2A C6A C7A 122.47(14)
N2A C6A C5A 115.09(14)
C7A C6A C5A 122.37(14)
C6A C7A C8A 119.24(15)
C6A C7A H7A 120.4
C8A C7A H7A 120.4
C9A C8A C7A 118.09(15)
C9A C8A C16A 119.49(14)
C7A C8A C16A 122.40(15)
C8A C9A C10A 119.57(14)
C8A C9A H9A 120.2
C10A C9A H9A 120.2
N2A C10A C9A 122.16(15)
N2A C10A C11A 116.16(14)
C9A C10A C11A 121.68(14)
C12A C11A C15A 116.33(15)
C12A C11A C10A 121.73(15)
C15A C11A C10A 121.94(14)
C13A C12A C11A 119.75(16)
C13A C12A H12A 120.1
C11A C12A H12A 120.1
N3A C13A C12A 124.44(16)
N3A C13A H13A 117.8
C12A C13A H13A 117.8
N3A C14A C15A 124.86(16)
N3A C14A H14A 117.6
C15A C14A H14A 117.6
C14A C15A C11A 119.47(15)
C14A C15A H15A 120.3
C11A C15A H15A 120.3
C17A C16A C24A 118.35(15)
C17A C16A C8A 120.34(16)
C24A C16A C8A 121.29(14)
N4A C17A C16A 124.92(17)
N4A C17A H17A 117.5
C16A C17A H17A 117.5
N4A C18A C19A 124.50(16)
N4A C18A H18A 117.8
C19A C18A H18A 117.8
C20A C19A C24A 119.84(16)
C20A C19A C18A 122.30(16)
C24A C19A C18A 117.86(16)
C21A C20A C19A 120.14(17)
C21A C20A H20A 119.9
C19A C20A H20A 119.9
C20A C21A C22A 120.18(18)
C20A C21A H21A 119.9
C22A C21A H21A 119.9
C23A C22A C21A 120.75(17)
C23A C22A H22A 119.6
C21A C22A H22A 119.6
C22A C23A C24A 120.62(17)
C22A C23A H23A 119.7
C24A C23A H23A 119.7
C19A C24A C23A 118.44(16)
C19A C24A C16A 117.62(15)
C23A C24A C16A 123.93(15)
C3B N1B C2B 115.29(15)
C10B N2B C6B 118.70(13)
C14B N3B C13B 115.04(16)
C18B N4B C17B 116.52(16)
C2B C1B C5B 119.66(16)
C2B C1B H1B 120.2
C5B C1B H1B 120.2
N1B C2B C1B 124.64(17)
N1B C2B H2B 117.7
C1B C2B H2B 117.7
N1B C3B C4B 124.71(17)
N1B C3B H3B 117.6
C4B C3B H3B 117.6
C5B C4B C3B 119.12(16)
C5B C4B H4B 120.4
C3B C4B H4B 120.4
C4B C5B C1B 116.51(15)
C4B C5B C6B 123.40(15)
C1B C5B C6B 120.09(14)
N2B C6B C7B 122.12(14)
N2B C6B C5B 114.96(13)
C7B C6B C5B 122.91(14)
C8B C7B C6B 119.08(15)
C8B C7B H7B 120.5
C6B C7B H7B 120.5
C9B C8B C7B 118.54(15)
C9B C8B C16B 118.70(14)
C7B C8B C16B 122.72(15)
C8B C9B C10B 119.43(14)
C8B C9B H9B 120.3
C10B C9B H9B 120.3
N2B C10B C9B 122.12(15)
N2B C10B C11B 116.16(14)
C9B C10B C11B 121.64(14)
C15B C11B C12B 116.28(15)
C15B C11B C10B 121.35(15)
C12B C11B C10B 122.33(14)
C13B C12B C11B 120.02(16)
C13B C12B H12B 120.0
C11B C12B H12B 120.0
N3B C13B C12B 124.28(17)
N3B C13B H13B 117.9
C12B C13B H13B 117.9
N3B C14B C15B 124.92(17)
N3B C14B H14B 117.5
C15B C14B H14B 117.5
C14B C15B C11B 119.44(16)
C14B C15B H15B 120.3
C11B C15B H15B 120.3
C17B C16B C24B 118.66(15)
C17B C16B C8B 120.74(16)
C24B C16B C8B 120.54(15)
N4B C17B C16B 124.61(17)
N4B C17B H17B 117.7
C16B C17B H17B 117.7
N4B C18B C19B 124.86(17)
N4B C18B H18B 117.6
C19B C18B H18B 117.6
C20B C19B C24B 119.55(17)
C20B C19B C18B 122.65(17)
C24B C19B C18B 117.80(16)
C21B C20B C19B 120.58(18)
C21B C20B H20B 119.7
C19B C20B H20B 119.7
C20B C21B C22B 119.94(19)
C20B C21B H21B 120.0
C22B C21B H21B 120.0
C23B C22B C21B 121.05(19)
C23B C22B H22B 119.5
C21B C22B H22B 119.5
C22B C23B C24B 120.45(18)
C22B C23B H23B 119.8
C24B C23B H23B 119.8
C19B C24B C23B 118.42(16)
C19B C24B C16B 117.51(15)
C23B C24B C16B 124.06(16)

loop_
_geom_bond_atom_site_label_1
_geom_bond_atom_site_label_2
_geom_bond_distance
N1A C3A 1.328(2)
N1A C2A 1.335(2)
N2A C6A 1.3398(19)
N2A C10A 1.3419(19)
N3A C14A 1.332(2)
N3A C13A 1.331(2)
N4A C18A 1.309(2)
N4A C17A 1.366(2)
C1A C2A 1.378(2)
C1A C5A 1.393(2)
C1A H1A 0.9300
C2A H2A 0.9300
C3A C4A 1.386(2)
C3A H3A 0.9300
C4A C5A 1.387(2)
C4A H4A 0.9300
C5A C6A 1.489(2)
C6A C7A 1.391(2)
C7A C8A 1.388(2)
C7A H7A 0.9300
C8A C9A 1.386(2)
C8A C16A 1.493(2)
C9A C10A 1.390(2)
C9A H9A 0.9300
C10A C11A 1.489(2)
C11A C12A 1.386(2)
C11A C15A 1.385(2)
C12A C13A 1.375(2)
C12A H12A 0.9300
C13A H13A 0.9300
C14A C15A 1.372(2)
C14A H14A 0.9300
C15A H15A 0.9300
C16A C17A 1.364(2)
C16A C24A 1.421(2)
C17A H17A 0.9300
C18A C19A 1.416(2)
C18A H18A 0.9300
C19A C20A 1.415(2)
C19A C24A 1.415(2)
C20A C21A 1.361(2)
C20A H20A 0.9300
C21A C22A 1.408(3)
C21A H21A 0.9300
C22A C23A 1.365(2)
C22A H22A 0.9300
C23A C24A 1.409(2)
C23A H23A 0.9300
N1B C3B 1.330(2)
N1B C2B 1.330(2)
N2B C10B 1.3406(19)
N2B C6B 1.3439(19)
N3B C14B 1.333(2)
N3B C13B 1.332(2)
N4B C18B 1.313(2)
N4B C17B 1.366(2)
C1B C2B 1.375(2)
C1B C5B 1.388(2)
C1B H1B 0.9300
C2B H2B 0.9300
C3B C4B 1.385(2)
C3B H3B 0.9300
C4B C5B 1.387(2)
C4B H4B 0.9300
C5B C6B 1.488(2)
C6B C7B 1.396(2)
C7B C8B 1.385(2)
C7B H7B 0.9300
C8B C9B 1.385(2)
C8B C16B 1.496(2)
C9B C10B 1.390(2)
C9B H9B 0.9300
C10B C11B 1.487(2)
C11B C15B 1.383(2)
C11B C12B 1.383(2)
C12B C13B 1.376(2)
C12B H12B 0.9300
C13B H13B 0.9300
C14B C15B 1.375(2)
C14B H14B 0.9300
C15B H15B 0.9300
C16B C17B 1.365(2)
C16B C24B 1.421(2)
C17B H17B 0.9300
C18B C19B 1.409(2)
C18B H18B 0.9300
C19B C20B 1.413(2)
C19B C24B 1.415(2)
C20B C21B 1.356(3)
C20B H20B 0.9300
C21B C22B 1.405(3)
C21B H21B 0.9300
C22B C23B 1.360(3)
C22B H22B 0.9300
C23B C24B 1.412(2)
C23B H23B 0.9300

loop_
_geom_torsion_atom_site_label_1
_geom_torsion_atom_site_label_2
_geom_torsion_atom_site_label_3
_geom_torsion_atom_site_label_4
_geom_torsion
C3A N1A C2A C1A -2.7(3)
C5A C1A C2A N1A 1.4(3)
C2A N1A C3A C4A 1.5(3)
N1A C3A C4A C5A 1.0(3)
C3A C4A C5A C1A -2.3(2)
C3A C4A C5A C6A 177.84(15)
C2A C1A C5A C4A 1.2(2)
C2A C1A C5A C6A -178.91(15)
C10A N2A C6A C7A 0.1(2)
C10A N2A C6A C5A -177.04(13)
C4A C5A C6A N2A -158.43(15)
C1A C5A C6A N2A 21.7(2)
C4A C5A C6A C7A 24.4(2)
C1A C5A C6A C7A -155.50(16)
N2A C6A C7A C8A -0.2(2)
C5A C6A C7A C8A 176.80(14)
C6A C7A C8A C9A 0.4(2)
C6A C7A C8A C16A -178.12(15)
C7A C8A C9A C10A -0.5(2)
C16A C8A C9A C10A 178.01(15)
C6A N2A C10A C9A -0.3(2)
C6A N2A C10A C11A 178.93(14)
C8A C9A C10A N2A 0.5(3)
C8A C9A C10A C11A -178.67(15)
N2A C10A C11A C12A -167.42(15)
C9A C10A C11A C12A 11.8(3)
N2A C10A C11A C15A 13.1(2)
C9A C10A C11A C15A -167.61(16)
C15A C11A C12A C13A 0.8(3)
C10A C11A C12A C13A -178.63(17)
C14A N3A C13A C12A -1.0(3)
C11A C12A C13A N3A 0.7(3)
C13A N3A C14A C15A -0.1(3)
N3A C14A C15A C11A 1.6(3)
C12A C11A C15A C14A -1.9(3)
C10A C11A C15A C14A 177.59(16)
C9A C8A C16A C17A -92.0(2)
C7A C8A C16A C17A 86.5(2)
C9A C8A C16A C24A 86.3(2)
C7A C8A C16A C24A -95.2(2)
C18A N4A C17A C16A 2.2(3)
C24A C16A C17A N4A -2.2(3)
C8A C16A C17A N4A 176.15(16)
C17A N4A C18A C19A 0.1(3)
N4A C18A C19A C20A 177.32(16)
N4A C18A C19A C24A -2.2(3)
C24A C19A C20A C21A -0.8(2)
C18A C19A C20A C21A 179.70(16)
C19A C20A C21A C22A -0.6(3)
C20A C21A C22A C23A 0.9(3)
C21A C22A C23A C24A 0.2(3)
C20A C19A C24A C23A 1.9(2)
C18A C19A C24A C23A -178.57(14)
C20A C19A C24A C16A -177.44(14)
C18A C19A C24A C16A 2.1(2)
C22A C23A C24A C19A -1.6(2)
C22A C23A C24A C16A 177.67(16)
C17A C16A C24A C19A -0.1(2)
C8A C16A C24A C19A -178.41(14)
C17A C16A C24A C23A -179.39(16)
C8A C16A C24A C23A 2.3(2)
C3B N1B C2B C1B 2.4(3)
C5B C1B C2B N1B -0.8(3)
C2B N1B C3B C4B -1.7(3)
N1B C3B C4B C5B -0.7(3)
C3B C4B C5B C1B 2.3(2)
C3B C4B C5B C6B -177.67(15)
C2B C1B C5B C4B -1.7(2)
C2B C1B C5B C6B 178.32(16)
C10B N2B C6B C7B -1.1(2)
C10B N2B C6B C5B 178.08(13)
C4B C5B C6B N2B 170.20(15)
C1B C5B C6B N2B -9.8(2)
C4B C5B C6B C7B -10.6(2)
C1B C5B C6B C7B 169.41(16)
N2B C6B C7B C8B 1.0(2)
C5B C6B C7B C8B -178.12(14)
C6B C7B C8B C9B -0.1(2)
C6B C7B C8B C16B 177.68(15)
C7B C8B C9B C10B -0.6(2)
C16B C8B C9B C10B -178.49(15)
C6B N2B C10B C9B 0.4(2)
C6B N2B C10B C11B -176.51(14)
C8B C9B C10B N2B 0.5(2)
C8B C9B C10B C11B 177.20(15)
N2B C10B C11B C15B 10.5(2)
C9B C10B C11B C15B -166.36(16)
N2B C10B C11B C12B -171.96(15)
C9B C10B C11B C12B 11.1(3)
C15B C11B C12B C13B 1.6(3)
C10B C11B C12B C13B -175.99(16)
C14B N3B C13B C12B -0.6(3)
C11B C12B C13B N3B -0.4(3)
C13B N3B C14B C15B 0.3(3)
N3B C14B C15B C11B 1.0(3)
C12B C11B C15B C14B -1.9(3)
C10B C11B C15B C14B 175.74(16)
C9B C8B C16B C17B -89.8(2)
C7B C8B C16B C17B 92.4(2)
C9B C8B C16B C24B 87.3(2)
C7B C8B C16B C24B -90.6(2)
C18B N4B C17B C16B 1.1(3)
C24B C16B C17B N4B -1.8(3)
C8B C16B C17B N4B 175.31(16)
C17B N4B C18B C19B 0.8(3)
N4B C18B C19B C20B 177.61(17)
N4B C18B C19B C24B -2.0(3)
C24B C19B C20B C21B 0.6(3)
C18B C19B C20B C21B -178.99(16)
C19B C20B C21B C22B -1.0(3)
C20B C21B C22B C23B 0.3(3)
C21B C22B C23B C24B 0.8(3)
C20B C19B C24B C23B 0.5(2)
C18B C19B C24B C23B -179.88(15)
C20B C19B C24B C16B -178.40(15)
C18B C19B C24B C16B 1.2(2)
C22B C23B C24B C19B -1.2(2)
C22B C23B C24B C16B 177.61(16)
C17B C16B C24B C19B 0.5(2)
C8B C16B C24B C19B -176.61(14)
C17B C16B C24B C23B -178.32(16)
C8B C16B C24B C23B 4.6(2)

_cod_database_fobs_code 2107276
